data_4328903
loop_
_publ_author_name
'Sayandev Chatterjee'
'Jeanette A. Krause'
'Kumudu Madduma-Liyanage'
'William B. Connick'

_publ_contact_author_address
;     Department of Chemistry
      University of Cincinnati
      Cincinnati, OH 45221
;
_publ_contact_author_email bill.connick@uc.edu
_publ_contact_author_fax '513 556 9239'
_publ_contact_author_name 'Dr. William B. Connick'
_publ_contact_author_phone '513 556 0148 '
_publ_section_title
;
 Platinum(II) Diimine Complexes with Halide/Pseudohalide Ligands and
 Dangling Trialkylamine or Ammonium Groups
;
_journal_name_full 'Inorganic Chemistry'
_journal_page_first 4572
_journal_page_last 4587
_journal_paper_doi 10.1021/ic202462a
_journal_volume 51
_journal_year 2012
_chemical_formula_moiety 'C30 H36 Cl N5 O2 Pt, 2 (P F6), 0.25(C H4 O)'
_chemical_formula_sum 'C30.25 H37 Cl F12 N5 O2.25 P2 Pt'
_chemical_formula_weight 1027.13
_chemical_name_systematic
; 
 ? 
;
_space_group_IT_number 2
_symmetry_cell_setting triclinic
_symmetry_space_group_name_Hall '-P 1'
_symmetry_space_group_name_H-M 'P -1'
_atom_sites_solution_hydrogens mixed
_atom_sites_solution_primary Patt
_atom_sites_solution_secondary difmap
_audit_creation_method SHELXL-97
_cell_angle_alpha 86.300(1)
_cell_angle_beta 79.461(1)
_cell_angle_gamma 72.667(1)
_cell_formula_units_Z 2
_cell_length_a 9.2003(6)
_cell_length_b 13.1174(9)
_cell_length_c 16.0170(11)
_cell_measurement_reflns_used 8914
_cell_measurement_temperature 193(2)
_cell_measurement_theta_max 31.10
_cell_measurement_theta_min 1.41
_cell_volume 1814.0(2)
_computing_cell_refinement 'Bruker SAINT v7.23A'
_computing_data_collection 'Bruker APEX2 v2.0-2'
_computing_data_reduction 'Bruker SAINT v7.23A'
_computing_molecular_graphics 'Bruker SHELXTL v6.14'
_computing_publication_material 'Bruker SHELXTL v6.14'
_computing_structure_refinement 'Bruker SHELXTL v6.14'
_computing_structure_solution 'Bruker SHELXTL v6.14'
_diffrn_ambient_temperature 193(2)
_diffrn_detector_area_resol_mean 0.75
_diffrn_measured_fraction_theta_full 0.986
_diffrn_measured_fraction_theta_max 0.986
_diffrn_measurement_device_type 'Bruker Platinum 200'
_diffrn_measurement_method '\w scans'
_diffrn_radiation_monochromator 'Si-<111> channel cut crystal'
_diffrn_radiation_source synchrotron
_diffrn_radiation_type synchrotron
_diffrn_radiation_wavelength 0.77490
_diffrn_reflns_av_R_equivalents 0.0662
_diffrn_reflns_av_sigmaI/netI 0.0800
_diffrn_reflns_limit_h_max 12
_diffrn_reflns_limit_h_min -12
_diffrn_reflns_limit_k_max 17
_diffrn_reflns_limit_k_min -17
_diffrn_reflns_limit_l_max 19
_diffrn_reflns_limit_l_min -21
_diffrn_reflns_number 20797
_diffrn_reflns_theta_full 31.10
_diffrn_reflns_theta_max 31.10
_diffrn_reflns_theta_min 1.41
_diffrn_standards_decay_% 0
_diffrn_standards_interval_count 0
_diffrn_standards_interval_time 0
_diffrn_standards_number 0
_exptl_absorpt_coefficient_mu 5.121
_exptl_absorpt_correction_T_max 0.8214
_exptl_absorpt_correction_T_min 0.6284
_exptl_absorpt_correction_type multi-scan
_exptl_absorpt_process_details 'SADABS v2.10 (Sheldrick)'
_exptl_crystal_colour 'pale yellow'
_exptl_crystal_density_diffrn 1.880
_exptl_crystal_description plate
_exptl_crystal_F_000 1009
_exptl_crystal_size_max 0.10
_exptl_crystal_size_mid 0.07
_exptl_crystal_size_min 0.04
_refine_diff_density_max 1.748
_refine_diff_density_min -1.585
_refine_diff_density_rms 0.228
_refine_ls_extinction_method none
_refine_ls_goodness_of_fit_ref 1.016
_refine_ls_hydrogen_treatment constr
_refine_ls_matrix_type full
_refine_ls_number_parameters 510
_refine_ls_number_reflns 8883
_refine_ls_number_restraints 0
_refine_ls_restrained_S_all 1.016
_refine_ls_R_factor_all 0.0587
_refine_ls_R_factor_gt 0.0577
_refine_ls_shift/su_max 0.002
_refine_ls_shift/su_mean 0.000
_refine_ls_structure_factor_coef Fsqd
_refine_ls_weighting_details 'calc w=1/[\s^2^(Fo^2^)+(0.1195P)^2^+0.0000P] where P=(Fo^2^+2Fc^2^)/3'
_refine_ls_weighting_scheme calc
_refine_ls_wR_factor_gt 0.1546
_refine_ls_wR_factor_ref 0.1560
_reflns_number_gt 8420
_reflns_number_total 8883
_reflns_threshold_expression >2\s(I)
_cod_data_source_file ic202462a_si_003_08.cif
_cod_data_source_block 7
_cod_database_code 4328903

loop_
_symmetry_equiv_pos_as_xyz
'x, y, z'
'-x, -y, -z'

loop_
_atom_site_label
_atom_site_type_symbol
_atom_site_fract_x
_atom_site_fract_y
_atom_site_fract_z
_atom_site_U_iso_or_equiv
_atom_site_adp_type
_atom_site_occupancy
_atom_site_symmetry_multiplicity
_atom_site_calc_flag
_atom_site_refinement_flags
_atom_site_disorder_assembly
_atom_site_disorder_group
Pt Pt 0.337917(17) 0.228778(11) 0.271486(9) 0.02939(10) Uani 1 1 d . . .
Cl Cl 0.36199(18) 0.35932(11) 0.35420(9) 0.0414(3) Uani 1 1 d . . .
O1 O 0.6323(5) -0.2167(4) 0.0006(3) 0.0570(11) Uani 1 1 d . . .
O2 O 0.7665(6) -0.3120(3) 0.0925(4) 0.0602(12) Uani 1 1 d . . .
N1 N 0.3397(5) 0.1115(3) 0.1947(3) 0.0305(8) Uani 1 1 d . . .
N2 N 0.5682(5) 0.1328(4) 0.2662(3) 0.0345(9) Uani 1 1 d . . .
N3 N 0.2622(6) 0.4685(3) 0.1687(3) 0.0395(10) Uani 1 1 d . . .
H3 H 0.3127 0.4409 0.2072 0.047 Uiso 1 1 d . . .
N4 N 0.1290(5) 0.2494(3) 0.4762(3) 0.0363(8) Uani 1 1 d . . .
H4 H 0.1953 0.2632 0.4400 0.044 Uiso 1 1 d . . .
N5 N 0.6862(6) -0.2282(4) 0.0671(4) 0.0460(12) Uani 1 1 d . . .
C1 C 0.2213(5) 0.1040(4) 0.1602(3) 0.0342(9) Uani 1 1 d . . .
H1A H 0.1252 0.1583 0.1706 0.041 Uiso 1 1 calc R . .
C2 C 0.2366(6) 0.0179(4) 0.1091(4) 0.0396(11) Uani 1 1 d . . .
H2A H 0.1502 0.0133 0.0865 0.047 Uiso 1 1 calc R . .
C3 C 0.3740(5) -0.0597(4) 0.0913(3) 0.0329(9) Uani 1 1 d . . .
H3A H 0.3845 -0.1169 0.0549 0.040 Uiso 1 1 calc R . .
C4 C 0.5011(5) -0.0547(3) 0.1274(3) 0.0291(8) Uani 1 1 d . . .
C5 C 0.4791(5) 0.0338(3) 0.1781(3) 0.0295(8) Uani 1 1 d . . .
C6 C 0.6509(6) -0.1317(4) 0.1186(3) 0.0356(10) Uani 1 1 d . . .
C7 C 0.7672(6) -0.1229(4) 0.1562(4) 0.0383(11) Uani 1 1 d . . .
H7A H 0.8634 -0.1773 0.1490 0.046 Uiso 1 1 calc R . .
C8 C 0.7450(5) -0.0321(4) 0.2067(4) 0.0362(10) Uani 1 1 d . . .
C9 C 0.5992(5) 0.0455(4) 0.2180(3) 0.0324(9) Uani 1 1 d . . .
C10 C 0.8594(7) -0.0179(5) 0.2493(5) 0.0468(13) Uani 1 1 d . . .
H10A H 0.9587 -0.0687 0.2440 0.056 Uiso 1 1 calc R . .
C11 C 0.8236(7) 0.0709(6) 0.2984(5) 0.0495(14) Uani 1 1 d . . .
H11A H 0.8988 0.0820 0.3274 0.059 Uiso 1 1 calc R . .
C12 C 0.6773(6) 0.1450(5) 0.3060(4) 0.0455(12) Uani 1 1 d . . .
H12A H 0.6547 0.2059 0.3405 0.055 Uiso 1 1 calc R . .
C13 C 0.1101(6) 0.3096(4) 0.2777(3) 0.0319(9) Uani 1 1 d . . .
C14 C 0.0538(6) 0.3855(4) 0.2160(3) 0.0370(10) Uani 1 1 d . . .
C15 C -0.1036(7) 0.4403(5) 0.2237(4) 0.0471(13) Uani 1 1 d . . .
H15A H -0.1390 0.4903 0.1809 0.057 Uiso 1 1 calc R . .
C16 C -0.2094(7) 0.4229(5) 0.2931(5) 0.0529(15) Uani 1 1 d . . .
H16A H -0.3159 0.4613 0.2978 0.064 Uiso 1 1 calc R . .
C17 C -0.1581(7) 0.3488(5) 0.3556(4) 0.0469(13) Uani 1 1 d . . .
H17A H -0.2294 0.3363 0.4031 0.056 Uiso 1 1 calc R . .
C18 C 0.0016(6) 0.2921(4) 0.3477(3) 0.0349(9) Uani 1 1 d . . .
C19 C 0.1644(7) 0.4084(4) 0.1413(3) 0.0444(12) Uani 1 1 d . . .
H19A H 0.2314 0.3404 0.1149 0.053 Uiso 1 1 calc R . .
H19B H 0.1060 0.4510 0.0984 0.053 Uiso 1 1 calc R . .
C20 C 0.1714(7) 0.5827(5) 0.1898(5) 0.0524(15) Uani 1 1 d . . .
H20A H 0.0774 0.5843 0.2318 0.063 Uiso 1 1 calc R . .
H20B H 0.1387 0.6207 0.1379 0.063 Uiso 1 1 calc R . .
C21 C 0.2688(11) 0.6390(7) 0.2259(6) 0.065(2) Uani 1 1 d . . .
H21A H 0.2095 0.7151 0.2352 0.077 Uiso 1 1 calc R . .
H21B H 0.2893 0.6066 0.2817 0.077 Uiso 1 1 calc R . .
C22 C 0.4205(9) 0.6325(6) 0.1686(5) 0.0611(17) Uani 1 1 d . . .
H22A H 0.4856 0.6604 0.1985 0.073 Uiso 1 1 calc R . .
H22B H 0.4015 0.6773 0.1173 0.073 Uiso 1 1 calc R . .
C23 C 0.5048(8) 0.5180(7) 0.1426(5) 0.0567(17) Uani 1 1 d . . .
H23A H 0.5974 0.5169 0.0996 0.068 Uiso 1 1 calc R . .
H23B H 0.5402 0.4766 0.1927 0.068 Uiso 1 1 calc R . .
C24 C 0.4057(7) 0.4648(5) 0.1066(4) 0.0498(14) Uani 1 1 d . . .
H24A H 0.3779 0.5016 0.0533 0.060 Uiso 1 1 calc R . .
H24B H 0.4645 0.3896 0.0932 0.060 Uiso 1 1 calc R . .
C25 C 0.0506(7) 0.2114(4) 0.4161(4) 0.0404(11) Uani 1 1 d . . .
H25A H -0.0417 0.1941 0.4485 0.048 Uiso 1 1 calc R . .
H25B H 0.1217 0.1449 0.3892 0.048 Uiso 1 1 calc R . .
C26 C 0.1996(7) 0.1594(4) 0.5333(4) 0.0456(12) Uani 1 1 d . . .
H26A H 0.2717 0.0997 0.4983 0.055 Uiso 1 1 calc R . .
H26B H 0.1171 0.1330 0.5679 0.055 Uiso 1 1 calc R . .
C27 C 0.2853(7) 0.1968(5) 0.5910(4) 0.0509(14) Uani 1 1 d . . .
H27A H 0.3734 0.2172 0.5565 0.061 Uiso 1 1 calc R . .
H27B H 0.3273 0.1375 0.6295 0.061 Uiso 1 1 calc R . .
C28 C 0.1807(8) 0.2917(5) 0.6435(4) 0.0529(14) Uani 1 1 d . . .
H28A H 0.2408 0.3161 0.6791 0.063 Uiso 1 1 calc R . .
H28B H 0.0969 0.2701 0.6815 0.063 Uiso 1 1 calc R . .
C29 C 0.1111(8) 0.3824(5) 0.5852(4) 0.0487(13) Uani 1 1 d . . .
H29A H 0.0392 0.4427 0.6198 0.058 Uiso 1 1 calc R . .
H29B H 0.1943 0.4080 0.5506 0.058 Uiso 1 1 calc R . .
C30 C 0.0247(7) 0.3444(4) 0.5271(4) 0.0401(11) Uani 1 1 d . . .
H30A H -0.0639 0.3247 0.5616 0.048 Uiso 1 1 calc R . .
H30B H -0.0163 0.4032 0.4880 0.048 Uiso 1 1 calc R . .
P1 P 0.27534(16) -0.11922(12) 0.38025(10) 0.0415(3) Uani 1 1 d . . .
F1 F 0.1261(5) -0.0458(4) 0.4376(5) 0.0889(19) Uani 1 1 d . A .
F2 F 0.3666(5) -0.0342(4) 0.3787(4) 0.0852(18) Uani 1 1 d . A .
F3 F 0.4234(7) -0.1945(5) 0.3260(4) 0.088(2) Uani 1 1 d . A .
F4A F 0.1867(18) -0.2090(10) 0.3858(8) 0.078(4) Uani 0.75 1 d P A 1
F5A F 0.3358(13) -0.1624(9) 0.4673(6) 0.080(3) Uani 0.75 1 d P A 1
F6A F 0.2237(14) -0.0939(11) 0.2904(8) 0.076(3) Uani 0.55 1 d P A 1
F4B F 0.161(6) -0.180(4) 0.355(3) 0.091(13) Uani 0.25 1 d P A 2
F5B F 0.332(5) -0.200(2) 0.444(2) 0.093(10) Uani 0.25 1 d P A 2
F6B F 0.2002(17) -0.0343(12) 0.3113(11) 0.078(4) Uani 0.45 1 d P A 2
P2 P 0.15996(15) 0.77691(11) -0.03984(10) 0.0410(3) Uani 1 1 d . . .
F7 F -0.0192(4) 0.7863(4) -0.0294(3) 0.0622(10) Uani 1 1 d . . .
F8 F 0.1229(5) 0.9022(3) -0.0539(3) 0.0651(11) Uani 1 1 d . . .
F9 F 0.1365(5) 0.7958(4) 0.0609(3) 0.0601(10) Uani 1 1 d . . .
F10 F 0.1982(6) 0.6513(3) -0.0230(3) 0.0736(13) Uani 1 1 d . . .
F11 F 0.1808(7) 0.7586(4) -0.1382(3) 0.0758(13) Uani 1 1 d . . .
F12 F 0.3387(4) 0.7680(5) -0.0476(4) 0.0847(17) Uani 1 1 d . . .
O1S O 0.5000 0.5000 0.5000 0.102(6) Uiso 0.50 2 d SP . .
H1S H 0.4599 0.4694 0.4683 0.153 Uiso 0.25 1 d P B -3
C1S C 0.533(6) 0.429(4) 0.558(3) 0.102(6) Uiso 0.25 1 d P C -3
H2S H 0.5839 0.3590 0.5322 0.153 Uiso 0.25 1 calc PR C -3
H3S H 0.4373 0.4266 0.5964 0.153 Uiso 0.25 1 calc PR C -3
H4S H 0.6017 0.4472 0.5908 0.153 Uiso 0.25 1 calc PR C -3

loop_
_atom_site_aniso_label
_atom_site_aniso_U_11
_atom_site_aniso_U_22
_atom_site_aniso_U_33
_atom_site_aniso_U_23
_atom_site_aniso_U_13
_atom_site_aniso_U_12
Pt 0.03868(13) 0.02747(13) 0.02689(14) 0.00128(8) -0.00993(8) -0.01474(8)
Cl 0.0591(7) 0.0398(6) 0.0358(6) -0.0031(5) -0.0112(5) -0.0277(5)
O1 0.052(2) 0.061(3) 0.056(3) -0.027(2) 0.000(2) -0.015(2)
O2 0.059(2) 0.036(2) 0.077(4) -0.002(2) 0.004(2) -0.0089(18)
N1 0.0336(18) 0.0295(18) 0.032(2) 0.0030(15) -0.0132(16) -0.0113(14)
N2 0.040(2) 0.036(2) 0.034(2) 0.0099(17) -0.0131(17) -0.0187(16)
N3 0.057(3) 0.0322(19) 0.025(2) 0.0003(15) -0.0030(18) -0.0100(18)
N4 0.043(2) 0.0335(19) 0.034(2) 0.0038(16) -0.0021(17) -0.0169(16)
N5 0.040(2) 0.036(2) 0.058(3) -0.010(2) 0.006(2) -0.0113(18)
C1 0.037(2) 0.036(2) 0.034(2) -0.0035(18) -0.0126(18) -0.0125(17)
C2 0.048(3) 0.036(2) 0.039(3) -0.004(2) -0.018(2) -0.0124(19)
C3 0.038(2) 0.035(2) 0.029(2) -0.0050(17) -0.0067(17) -0.0133(17)
C4 0.0342(19) 0.0295(19) 0.025(2) -0.0013(15) -0.0045(16) -0.0116(15)
C5 0.0351(19) 0.0263(18) 0.030(2) 0.0037(16) -0.0088(17) -0.0115(15)
C6 0.039(2) 0.032(2) 0.034(2) 0.0024(18) 0.0016(18) -0.0123(17)
C7 0.031(2) 0.040(2) 0.042(3) 0.003(2) -0.0033(19) -0.0114(18)
C8 0.033(2) 0.037(2) 0.042(3) 0.0072(19) -0.0105(19) -0.0131(17)
C9 0.038(2) 0.033(2) 0.028(2) 0.0052(16) -0.0045(17) -0.0143(17)
C10 0.040(2) 0.046(3) 0.059(4) 0.004(3) -0.019(2) -0.014(2)
C11 0.045(3) 0.057(3) 0.057(4) 0.003(3) -0.025(3) -0.023(3)
C12 0.046(3) 0.046(3) 0.058(4) 0.003(2) -0.023(3) -0.026(2)
C13 0.039(2) 0.030(2) 0.030(2) -0.0007(18) -0.0076(19) -0.0132(17)
C14 0.049(3) 0.033(2) 0.033(2) -0.0036(18) -0.011(2) -0.0137(19)
C15 0.059(3) 0.041(3) 0.045(3) -0.006(2) -0.030(3) -0.006(2)
C16 0.046(3) 0.054(3) 0.066(4) -0.007(3) -0.024(3) -0.016(2)
C17 0.045(3) 0.050(3) 0.057(4) -0.008(3) -0.018(2) -0.022(2)
C18 0.042(2) 0.031(2) 0.039(3) -0.0009(18) -0.0122(19) -0.0188(17)
C19 0.067(3) 0.036(2) 0.027(2) -0.0015(18) -0.013(2) -0.007(2)
C20 0.052(3) 0.035(3) 0.064(4) -0.014(3) 0.015(3) -0.014(2)
C21 0.073(5) 0.057(4) 0.065(5) -0.014(3) 0.013(4) -0.033(4)
C22 0.074(4) 0.058(4) 0.054(4) 0.005(3) -0.004(3) -0.029(3)
C23 0.053(3) 0.071(4) 0.039(3) 0.004(3) -0.009(3) -0.008(3)
C24 0.045(3) 0.052(3) 0.040(3) -0.001(2) 0.002(2) 0.001(2)
C25 0.053(3) 0.034(2) 0.036(3) 0.0027(19) -0.004(2) -0.020(2)
C26 0.045(3) 0.038(2) 0.048(3) 0.008(2) -0.004(2) -0.007(2)
C27 0.051(3) 0.056(3) 0.044(3) 0.010(3) -0.015(3) -0.009(2)
C28 0.068(4) 0.057(3) 0.040(3) 0.006(3) -0.018(3) -0.022(3)
C29 0.071(4) 0.043(3) 0.037(3) 0.002(2) -0.011(3) -0.022(3)
C30 0.052(3) 0.031(2) 0.038(3) 0.002(2) -0.009(2) -0.012(2)
P1 0.0405(6) 0.0400(7) 0.0474(8) 0.0030(6) -0.0050(6) -0.0191(5)
F1 0.050(2) 0.057(2) 0.145(6) -0.020(3) 0.027(3) -0.0157(19)
F2 0.055(2) 0.058(2) 0.146(5) -0.025(3) 0.011(3) -0.033(2)
F3 0.072(3) 0.092(4) 0.100(5) -0.050(3) 0.029(3) -0.041(3)
F4A 0.090(7) 0.079(7) 0.080(8) -0.026(6) 0.020(6) -0.062(6)
F5A 0.083(5) 0.115(9) 0.045(4) 0.007(4) -0.014(3) -0.032(5)
F6A 0.068(6) 0.109(9) 0.066(6) 0.018(7) -0.035(5) -0.038(7)
F4B 0.10(2) 0.12(3) 0.09(3) -0.006(18) -0.004(18) -0.08(2)
F5B 0.13(2) 0.065(16) 0.09(2) 0.028(14) -0.059(18) -0.011(15)
F6B 0.065(6) 0.091(9) 0.087(11) 0.047(8) -0.032(7) -0.033(7)
P2 0.0371(6) 0.0427(7) 0.0440(8) -0.0029(5) -0.0130(5) -0.0085(5)
F7 0.0458(18) 0.078(3) 0.071(3) 0.016(2) -0.0233(18) -0.0260(18)
F8 0.069(2) 0.050(2) 0.078(3) 0.0044(19) -0.009(2) -0.0226(18)
F9 0.067(2) 0.062(2) 0.048(2) -0.0059(18) -0.0160(18) -0.0089(19)
F10 0.096(3) 0.0425(19) 0.074(3) -0.0028(19) -0.026(2) -0.001(2)
F11 0.103(3) 0.097(3) 0.042(2) -0.004(2) -0.012(2) -0.051(3)
F12 0.0359(17) 0.112(4) 0.103(4) -0.051(3) -0.009(2) -0.008(2)

loop_
_atom_type_symbol
_atom_type_description
_atom_type_scat_dispersion_real
_atom_type_scat_dispersion_imag
_atom_type_scat_source
C C -0.0020 0.0020 'L. Kissel & R.H. Pratt, Acta Cryst A (1990), A46, 170-175'
H H 0.0000 0.0000 'International Tables Vol C Tables 4.2.6.8 and 6.1.1.4'
N N -0.0031 0.0040 'L. Kissel & R.H. Pratt, Acta Cryst A (1990), A46, 170-175'
O O -0.0041 0.0074 'L. Kissel & R.H. Pratt, Acta Cryst A (1990), A46, 170-175'
F F -0.0053 0.0125 'L. Kissel & R.H. Pratt, Acta Cryst A (1990), A46, 170-175'
P P 0.1013 0.1134 'L. Kissel & R.H. Pratt, Acta Cryst A (1990), A46, 170-175'
Cl Cl 0.1408 0.1896 'L. Kissel & R.H. Pratt, Acta Cryst A (1990), A46, 170-175'
Pt Pt -2.9671 9.6560 'L. Kissel & R.H. Pratt, Acta Cryst A (1990), A46, 170-175'

loop_
_geom_angle_atom_site_label_1
_geom_angle_atom_site_label_2
_geom_angle_atom_site_label_3
_geom_angle
N1 Pt C13 96.16(18)
N1 Pt N2 80.16(17)
C13 Pt N2 175.02(15)
N1 Pt Cl 174.30(12)
C13 Pt Cl 89.02(15)
N2 Pt Cl 94.80(14)
C1 N1 C5 119.2(4)
C1 N1 Pt 126.6(3)
C5 N1 Pt 114.2(3)
C12 N2 C9 119.3(5)
C12 N2 Pt 129.1(4)
C9 N2 Pt 111.6(3)
C24 N3 C19 113.8(4)
C24 N3 C20 110.1(4)
C19 N3 C20 111.6(5)
C25 N4 C30 113.1(4)
C25 N4 C26 110.7(4)
C30 N4 C26 111.2(4)
O2 N5 O1 125.2(6)
O2 N5 C6 118.1(6)
O1 N5 C6 116.7(5)
N1 C1 C2 121.1(4)
C3 C2 C1 120.8(5)
C2 C3 C4 119.5(4)
C5 C4 C3 117.3(4)
C5 C4 C6 116.0(4)
C3 C4 C6 126.8(4)
N1 C5 C4 122.1(4)
N1 C5 C9 116.4(4)
C4 C5 C9 121.5(4)
C7 C6 C4 123.8(5)
C7 C6 N5 115.7(4)
C4 C6 N5 120.4(5)
C6 C7 C8 120.0(4)
C9 C8 C10 118.1(5)
C9 C8 C7 118.4(4)
C10 C8 C7 123.5(5)
N2 C9 C8 121.9(5)
N2 C9 C5 117.7(4)
C8 C9 C5 120.4(4)
C11 C10 C8 118.5(5)
C10 C11 C12 120.4(5)
N2 C12 C11 121.8(6)
C14 C13 C18 117.5(5)
C14 C13 Pt 123.0(4)
C18 C13 Pt 119.5(4)
C15 C14 C13 121.0(5)
C15 C14 C19 119.4(5)
C13 C14 C19 119.6(5)
C16 C15 C14 121.1(6)
C15 C16 C17 119.6(6)
C16 C17 C18 119.6(6)
C13 C18 C17 121.2(5)
C13 C18 C25 121.3(5)
C17 C18 C25 117.5(5)
N3 C19 C14 110.3(4)
N3 C20 C21 110.6(6)
C22 C21 C20 112.9(7)
C21 C22 C23 110.6(6)
C24 C23 C22 112.9(6)
N3 C24 C23 110.4(5)
N4 C25 C18 113.2(4)
N4 C26 C27 110.5(5)
C26 C27 C28 111.5(5)
C27 C28 C29 110.0(5)
C30 C29 C28 110.2(5)
N4 C30 C29 111.2(5)
F5B P1 F3 78.6(16)
F5B P1 F2 105.7(14)
F3 P1 F2 88.4(3)
F5B P1 F6A 148.0(14)
F3 P1 F6A 82.1(6)
F2 P1 F6A 99.0(5)
F5B P1 F1 99.6(16)
F3 P1 F1 178.2(4)
F2 P1 F1 92.4(3)
F6A P1 F1 99.4(6)
F3 P1 F5A 92.0(5)
F2 P1 F5A 86.5(5)
F6A P1 F5A 171.8(7)
F1 P1 F5A 86.5(5)
F5B P1 F4A 71.3(15)
F3 P1 F4A 91.2(6)
F2 P1 F4A 177.0(6)
F6A P1 F4A 83.9(7)
F1 P1 F4A 87.9(6)
F5A P1 F4A 90.6(6)
F5B P1 F6B 175.1(16)
F3 P1 F6B 103.3(7)
F2 P1 F6B 78.9(6)
F1 P1 F6B 78.4(7)
F5A P1 F6B 158.4(8)
F4A P1 F6B 104.1(7)
F5B P1 F4B 94(2)
F3 P1 F4B 94(2)
F2 P1 F4B 160.0(14)
F6A P1 F4B 61.8(14)
F1 P1 F4B 86(2)
F5A P1 F4B 113.3(14)
F6B P1 F4B 81.2(15)
F11 P2 F8 91.4(3)
F11 P2 F7 90.4(3)
F8 P2 F7 90.4(2)
F11 P2 F10 90.2(3)
F8 P2 F10 178.4(3)
F7 P2 F10 90.0(3)
F11 P2 F12 91.1(3)
F8 P2 F12 89.5(3)
F7 P2 F12 178.5(3)
F10 P2 F12 90.0(3)
F11 P2 F9 179.3(3)
F8 P2 F9 88.6(3)
F7 P2 F9 88.9(2)
F10 P2 F9 89.8(3)
F12 P2 F9 89.6(3)

loop_
_geom_bond_atom_site_label_1
_geom_bond_atom_site_label_2
_geom_bond_distance
Pt N1 2.026(4)
Pt C13 2.035(5)
Pt N2 2.107(5)
Pt Cl 2.3157(13)
O1 N5 1.238(8)
O2 N5 1.220(7)
N1 C1 1.338(6)
N1 C5 1.373(6)
N2 C12 1.336(7)
N2 C9 1.352(7)
N3 C24 1.491(7)
N3 C19 1.495(8)
N3 C20 1.507(7)
N4 C25 1.491(7)
N4 C30 1.506(7)
N4 C26 1.508(7)
N5 C6 1.477(7)
C1 C2 1.396(7)
C2 C3 1.362(7)
C3 C4 1.416(6)
C4 C5 1.403(6)
C4 C6 1.435(6)
C5 C9 1.423(7)
C6 C7 1.355(8)
C7 C8 1.426(8)
C8 C9 1.410(6)
C8 C10 1.415(8)
C10 C11 1.370(10)
C11 C12 1.396(9)
C13 C14 1.411(7)
C13 C18 1.414(7)
C14 C15 1.398(8)
C14 C19 1.499(8)
C15 C16 1.392(10)
C16 C17 1.394(10)
C17 C18 1.422(7)
C18 C25 1.507(7)
C20 C21 1.524(11)
C21 C22 1.506(11)
C22 C23 1.516(11)
C23 C24 1.508(11)
C26 C27 1.508(10)
C27 C28 1.518(10)
C28 C29 1.522(9)
C29 C30 1.522(9)
P1 F5B 1.47(3)
P1 F3 1.570(5)
P1 F2 1.579(4)
P1 F6A 1.581(11)
P1 F1 1.588(4)
P1 F5A 1.603(10)
P1 F4A 1.609(13)
P1 F6B 1.612(13)
P1 F4B 1.62(5)
P2 F11 1.577(5)
P2 F8 1.585(4)
P2 F7 1.594(4)
P2 F10 1.594(4)
P2 F12 1.595(4)
P2 F9 1.614(5)
O1S C1S 1.29(5)

loop_
_geom_torsion_atom_site_label_1
_geom_torsion_atom_site_label_2
_geom_torsion_atom_site_label_3
_geom_torsion_atom_site_label_4
_geom_torsion
C13 Pt N1 C1 3.3(5)
N2 Pt N1 C1 179.9(5)
Cl Pt N1 C1 -152.0(9)
C13 Pt N1 C5 -176.8(4)
N2 Pt N1 C5 -0.2(3)
Cl Pt N1 C5 27.8(14)
N1 Pt N2 C12 -177.3(5)
C13 Pt N2 C12 -134.6(17)
Cl Pt N2 C12 5.4(5)
N1 Pt N2 C9 -0.8(3)
C13 Pt N2 C9 41.9(19)
Cl Pt N2 C9 -178.1(3)
C5 N1 C1 C2 1.2(8)
Pt N1 C1 C2 -179.0(4)
N1 C1 C2 C3 -1.6(8)
C1 C2 C3 C4 2.1(8)
C2 C3 C4 C5 -2.2(7)
C2 C3 C4 C6 176.9(5)
C1 N1 C5 C4 -1.3(7)
Pt N1 C5 C4 178.8(3)
C1 N1 C5 C9 -178.9(5)
Pt N1 C5 C9 1.2(5)
C3 C4 C5 N1 1.8(7)
C6 C4 C5 N1 -177.4(4)
C3 C4 C5 C9 179.2(4)
C6 C4 C5 C9 0.0(7)
C5 C4 C6 C7 0.3(7)
C3 C4 C6 C7 -178.8(5)
C5 C4 C6 N5 179.6(4)
C3 C4 C6 N5 0.5(8)
O2 N5 C6 C7 37.5(7)
O1 N5 C6 C7 -141.9(5)
O2 N5 C6 C4 -141.9(5)
O1 N5 C6 C4 38.7(7)
C4 C6 C7 C8 -1.2(8)
N5 C6 C7 C8 179.4(5)
C6 C7 C8 C9 1.8(8)
C6 C7 C8 C10 178.8(5)
C12 N2 C9 C8 -1.6(7)
Pt N2 C9 C8 -178.5(4)
C12 N2 C9 C5 178.6(5)
Pt N2 C9 C5 1.7(5)
C10 C8 C9 N2 1.6(7)
C7 C8 C9 N2 178.8(5)
C10 C8 C9 C5 -178.6(5)
C7 C8 C9 C5 -1.5(7)
N1 C5 C9 N2 -2.0(6)
C4 C5 C9 N2 -179.6(4)
N1 C5 C9 C8 178.2(4)
C4 C5 C9 C8 0.6(7)
C9 C8 C10 C11 -0.8(9)
C7 C8 C10 C11 -177.8(6)
C8 C10 C11 C12 0.2(10)
C9 N2 C12 C11 0.9(9)
Pt N2 C12 C11 177.1(5)
C10 C11 C12 N2 -0.2(10)
N1 Pt C13 C14 -84.8(4)
N2 Pt C13 C14 -127.0(17)
Cl Pt C13 C14 92.8(4)
N1 Pt C13 C18 97.0(4)
N2 Pt C13 C18 54.8(19)
Cl Pt C13 C18 -85.4(4)
C18 C13 C14 C15 -0.7(7)
Pt C13 C14 C15 -179.0(4)
C18 C13 C14 C19 179.0(4)
Pt C13 C14 C19 0.7(7)
C13 C14 C15 C16 1.0(8)
C19 C14 C15 C16 -178.6(5)
C14 C15 C16 C17 -0.7(9)
C15 C16 C17 C18 0.1(9)
C14 C13 C18 C17 0.1(7)
Pt C13 C18 C17 178.4(4)
C14 C13 C18 C25 179.1(5)
Pt C13 C18 C25 -2.5(6)
C16 C17 C18 C13 0.2(8)
C16 C17 C18 C25 -178.9(5)
C24 N3 C19 C14 161.6(4)
C20 N3 C19 C14 -73.0(6)
C15 C14 C19 N3 108.5(5)
C13 C14 C19 N3 -71.1(6)
C24 N3 C20 C21 -58.2(7)
C19 N3 C20 C21 174.4(6)
N3 C20 C21 C22 54.6(9)
C20 C21 C22 C23 -50.6(10)
C21 C22 C23 C24 51.8(9)
C19 N3 C24 C23 -174.6(5)
C20 N3 C24 C23 59.2(7)
C22 C23 C24 N3 -56.7(7)
C30 N4 C25 C18 64.4(6)
C26 N4 C25 C18 -170.1(4)
C13 C18 C25 N4 76.4(6)
C17 C18 C25 N4 -104.5(5)
C25 N4 C26 C27 177.3(5)
C30 N4 C26 C27 -56.2(6)
N4 C26 C27 C28 56.8(7)
C26 C27 C28 C29 -57.3(7)
C27 C28 C29 C30 56.6(7)
C25 N4 C30 C29 -178.2(4)
C26 N4 C30 C29 56.6(6)
C28 C29 C30 N4 -56.8(7)
